data_7026639
loop_
_publ_author_name
'Bel\'en Lago, Ana'
'Amoedo, Almudena'
'Carballo, Rosa'
'Garc\'ia-Mart\'inez, Emilia'
'V\'azquez-L\'opez, Ezequiel M'

_publ_section_title
;
 Metal coordination and in situ S-C bond cleavage of the
 bis(2-pyridylthio)methane ligand.
;
_journal_issue 42
_journal_name_full 'Dalton transactions (Cambridge, England : 2003)'
_journal_page_first 10076
_journal_page_last 10087
_journal_paper_doi 10.1039/c0dt00560f
_journal_volume 39
_journal_year 2010
_chemical_formula_sum 'C22 H20 Br4 Cu2 N4 S4'
_chemical_formula_weight 915.38
_chemical_name_systematic
;
?
;
_space_group_IT_number 14
_symmetry_cell_setting monoclinic
_symmetry_space_group_name_Hall '-P 2ybc'
_symmetry_space_group_name_H-M 'P 1 21/c 1'
_atom_sites_solution_hydrogens geom
_atom_sites_solution_primary direct
_atom_sites_solution_secondary difmap
_audit_creation_method SHELXL-97
_cell_angle_alpha 90.00
_cell_angle_beta 120.36(3)
_cell_angle_gamma 90.00
_cell_formula_units_Z 2
_cell_length_a 12.097(6)
_cell_length_b 8.801(5)
_cell_length_c 15.687(7)
_cell_measurement_temperature 293(2)
_cell_volume 1441.1(13)
_computing_cell_refinement 'Bruker SMART'
_computing_data_collection 'Bruker SMART'
_computing_data_reduction 'Bruker SHELXTL'
_computing_molecular_graphics 'Bruker SHELXTL'
_computing_publication_material 'Bruker SHELXTL'
_computing_structure_refinement 'SHELXL-97 (Sheldrick, 1997)'
_computing_structure_solution 'SHELXS-97 (Sheldrick, 1990)'
_diffrn_ambient_temperature 293(2)
_diffrn_measured_fraction_theta_full 0.921
_diffrn_measured_fraction_theta_max 0.921
_diffrn_measurement_device_type 'CCD area detector'
_diffrn_measurement_method 'phi and omega scans'
_diffrn_radiation_monochromator graphite
_diffrn_radiation_source 'fine-focus sealed tube'
_diffrn_radiation_type MoK\a
_diffrn_radiation_wavelength 0.71073
_diffrn_reflns_av_R_equivalents 0.1438
_diffrn_reflns_av_sigmaI/netI 0.3343
_diffrn_reflns_limit_h_max 11
_diffrn_reflns_limit_h_min -16
_diffrn_reflns_limit_k_max 10
_diffrn_reflns_limit_k_min -11
_diffrn_reflns_limit_l_max 20
_diffrn_reflns_limit_l_min -18
_diffrn_reflns_number 7583
_diffrn_reflns_theta_full 28.10
_diffrn_reflns_theta_max 28.10
_diffrn_reflns_theta_min 1.95
_exptl_absorpt_coefficient_mu 7.332
_exptl_absorpt_correction_T_max 1.0000
_exptl_absorpt_correction_T_min 0.2542
_exptl_absorpt_correction_type multi-scan
_exptl_crystal_colour green
_exptl_crystal_density_diffrn 2.110
_exptl_crystal_density_method 'not measured'
_exptl_crystal_description prism
_exptl_crystal_F_000 884
_exptl_crystal_size_max 0.26
_exptl_crystal_size_mid 0.12
_exptl_crystal_size_min 0.10
_refine_diff_density_max 0.967
_refine_diff_density_min -1.613
_refine_diff_density_rms 0.199
_refine_ls_extinction_method none
_refine_ls_goodness_of_fit_ref 0.773
_refine_ls_hydrogen_treatment mixed
_refine_ls_matrix_type full
_refine_ls_number_parameters 133
_refine_ls_number_reflns 3235
_refine_ls_number_restraints 7
_refine_ls_restrained_S_all 0.772
_refine_ls_R_factor_all 0.2102
_refine_ls_R_factor_gt 0.0659
_refine_ls_shift/su_max 0.000
_refine_ls_shift/su_mean 0.000
_refine_ls_structure_factor_coef Fsqd
_refine_ls_weighting_details 'calc w=1/[\s^2^(Fo^2^)+(0.0331P)^2^+0.0000P] where P=(Fo^2^+2Fc^2^)/3'
_refine_ls_weighting_scheme calc
_refine_ls_wR_factor_gt 0.1044
_refine_ls_wR_factor_ref 0.1299
_reflns_number_gt 1202
_reflns_number_total 3235
_reflns_threshold_expression >2sigma(I)
_cod_data_source_file c0dt00560f.txt
_cod_data_source_block 5
_cod_depositor_comments
;
The following automatic conversions were performed:

'_symmetry_cell_setting' value 'Monoclinic' changed to 'monoclinic'
according to /home/saulius/struct/CIF-dictionaries/cif_core.dic
dictionary named 'cif_core.dic' version 2.4.2 from 2011-04-26.

Automatic conversion script
Id: cif_fix_values 1891 2012-01-12 08:04:46Z andrius 
;
_cod_original_sg_symbol_H-M 'P 2(1)/c'
_cod_database_code 7026639

loop_
_symmetry_equiv_pos_as_xyz
'x, y, z'
'-x, y+1/2, -z+1/2'
'-x, -y, -z'
'x, -y-1/2, z-1/2'

loop_
_atom_site_label
_atom_site_type_symbol
_atom_site_fract_x
_atom_site_fract_y
_atom_site_fract_z
_atom_site_U_iso_or_equiv
_atom_site_adp_type
_atom_site_occupancy
_atom_site_symmetry_multiplicity
_atom_site_calc_flag
_atom_site_refinement_flags
Br1 Br 0.75996(10) -0.68121(12) -0.01717(8) 0.0321(3) Uani 1 1 d .
Br2 Br 0.85030(12) -1.20030(13) -0.03265(9) 0.0460(4) Uani 1 1 d .
Cu1 Cu 0.77590(11) -0.95267(13) -0.02394(9) 0.0190(3) Uani 1 1 d .
S1 S 0.6541(3) -1.1455(3) 0.0881(2) 0.0347(8) Uani 1 1 d .
S11 S 0.5105(3) -0.9934(3) 0.1691(2) 0.0347(8) Uani 1 1 d .
N1 N 0.8478(7) -0.9693(8) 0.1225(5) 0.0215(10) Uani 1 1 d U
C2 C 0.7923(8) -1.0416(10) 0.1678(7) 0.0215(10) Uani 1 1 d U
C3 C 0.8482(9) -1.0389(10) 0.2692(7) 0.0215(10) Uani 1 1 d U
H3 H 0.8087 -1.0887 0.2990 0.026 Uiso 1 1 calc R
C4 C 0.9597(8) -0.9649(10) 0.3256(7) 0.0215(10) Uani 1 1 d U
H4 H 0.9964 -0.9618 0.3939 0.026 Uiso 1 1 calc R
C5 C 1.0187(9) -0.8934(10) 0.2804(7) 0.0215(10) Uani 1 1 d U
H5 H 1.0970 -0.8444 0.3175 0.026 Uiso 1 1 calc R
C6 C 0.9582(9) -0.8973(10) 0.1793(7) 0.0215(10) Uani 1 1 d .
H6 H 0.9963 -0.8469 0.1486 0.026 Uiso 1 1 calc R
N11 N 0.3018(8) -1.0707(8) 0.1699(6) 0.022(2) Uani 1 1 d .
C12 C 0.4269(9) -1.0532(10) 0.2293(7) 0.019(2) Uani 1 1 d .
C13 C 0.4817(10) -1.0750(11) 0.3298(8) 0.032(3) Uani 1 1 d .
H13 H 0.5691 -1.0597 0.3714 0.038 Uiso 1 1 calc R
C14 C 0.4079(11) -1.1187(11) 0.3681(8) 0.031(3) Uani 1 1 d .
H14 H 0.4446 -1.1394 0.4352 0.038 Uiso 1 1 calc R
C15 C 0.2782(12) -1.1316(11) 0.3057(9) 0.038(3) Uani 1 1 d .
H15 H 0.2251 -1.1538 0.3309 0.045 Uiso 1 1 calc R
C16 C 0.2271(10) -1.1120(11) 0.2063(8) 0.033(3) Uani 1 1 d .
H16 H 0.1399 -1.1273 0.1637 0.039 Uiso 1 1 calc R
C1 C 0.5789(9) -1.1751(11) 0.1585(7) 0.032(3) Uani 1 1 d .
H1A H 0.6409 -1.2123 0.2237 0.039 Uiso 1 1 calc R
H1B H 0.5116 -1.2504 0.1265 0.039 Uiso 1 1 calc R

loop_
_atom_site_aniso_label
_atom_site_aniso_U_11
_atom_site_aniso_U_22
_atom_site_aniso_U_33
_atom_site_aniso_U_23
_atom_site_aniso_U_13
_atom_site_aniso_U_12
Br1 0.0381(7) 0.0215(6) 0.0347(7) 0.0003(6) 0.0171(6) 0.0061(6)
Br2 0.0758(9) 0.0309(7) 0.0414(8) 0.0074(7) 0.0371(7) 0.0275(8)
Cu1 0.0175(7) 0.0198(8) 0.0235(7) 0.0022(6) 0.0131(6) 0.0022(6)
S1 0.0240(16) 0.051(2) 0.0298(17) -0.0084(15) 0.0142(14) -0.0179(15)
S11 0.0272(17) 0.0257(17) 0.059(2) 0.0099(16) 0.0275(17) -0.0028(14)
N1 0.016(2) 0.023(3) 0.023(2) 0.004(2) 0.009(2) 0.001(2)
C2 0.016(2) 0.023(3) 0.023(2) 0.004(2) 0.009(2) 0.001(2)
C3 0.016(2) 0.023(3) 0.023(2) 0.004(2) 0.009(2) 0.001(2)
C4 0.016(2) 0.023(3) 0.023(2) 0.004(2) 0.009(2) 0.001(2)
C5 0.016(2) 0.023(3) 0.023(2) 0.004(2) 0.009(2) 0.001(2)
C6 0.016(2) 0.023(3) 0.023(2) 0.004(2) 0.009(2) 0.001(2)
N11 0.030(6) 0.019(5) 0.022(5) 0.004(4) 0.017(5) 0.003(4)
C12 0.011(6) 0.020(6) 0.026(6) -0.004(5) 0.010(5) -0.002(5)
C13 0.031(7) 0.016(6) 0.042(8) -0.008(6) 0.014(7) -0.004(6)
C14 0.043(8) 0.039(8) 0.024(6) 0.002(6) 0.026(7) -0.001(6)
C15 0.043(8) 0.038(8) 0.054(9) 0.002(7) 0.040(7) 0.001(6)
C16 0.026(7) 0.040(7) 0.034(7) 0.012(6) 0.017(6) 0.002(6)
C1 0.036(7) 0.025(6) 0.043(7) 0.003(6) 0.025(6) -0.003(6)

loop_
_atom_type_symbol
_atom_type_description
_atom_type_scat_dispersion_real
_atom_type_scat_dispersion_imag
_atom_type_scat_source
C C 0.0033 0.0016 'International Tables Vol C Tables 4.2.6.8 and 6.1.1.4'
H H 0.0000 0.0000 'International Tables Vol C Tables 4.2.6.8 and 6.1.1.4'
N N 0.0061 0.0033 'International Tables Vol C Tables 4.2.6.8 and 6.1.1.4'
S S 0.1246 0.1234 'International Tables Vol C Tables 4.2.6.8 and 6.1.1.4'
Cu Cu 0.3201 1.2651 'International Tables Vol C Tables 4.2.6.8 and 6.1.1.4'
Br Br -0.2901 2.4595 'International Tables Vol C Tables 4.2.6.8 and 6.1.1.4'

loop_
_geom_angle_atom_site_label_1
_geom_angle_atom_site_label_2
_geom_angle_atom_site_label_3
_geom_angle
_geom_angle_site_symmetry_1
_geom_angle_site_symmetry_3
N11 Cu1 N1 177.3(3) 3_635 .
N11 Cu1 Br2 90.0(2) 3_635 .
N1 Cu1 Br2 92.4(2) . .
N11 Cu1 Br1 86.9(2) 3_635 .
N1 Cu1 Br1 91.1(2) . .
Br2 Cu1 Br1 161.92(6) . .
C2 S1 C1 103.7(5) . .
C12 S11 C1 101.1(4) . .
C6 N1 C2 117.9(8) . .
C6 N1 Cu1 115.9(6) . .
C2 N1 Cu1 126.1(6) . .
N1 C2 C3 120.7(9) . .
N1 C2 S1 114.6(7) . .
C3 C2 S1 124.5(7) . .
C4 C3 C2 120.7(9) . .
C3 C4 C5 119.1(10) . .
C6 C5 C4 118.0(9) . .
N1 C6 C5 123.6(9) . .
C12 N11 C16 120.6(9) . .
C12 N11 Cu1 120.1(7) . 3_635
C16 N11 Cu1 119.2(7) . 3_635
N11 C12 C13 120.3(9) . .
N11 C12 S11 114.5(7) . .
C13 C12 S11 125.1(8) . .
C14 C13 C12 120.0(10) . .
C13 C14 C15 118.6(11) . .
C16 C15 C14 119.9(10) . .
N11 C16 C15 120.4(10) . .
S1 C1 S11 108.9(5) . .

loop_
_geom_bond_atom_site_label_1
_geom_bond_atom_site_label_2
_geom_bond_distance
_geom_bond_site_symmetry_2
Br1 Cu1 2.404(2) .
Br2 Cu1 2.3881(19) .
Cu1 N11 1.999(8) 3_635
Cu1 N1 2.009(7) .
S1 C2 1.755(10) .
S1 C1 1.769(9) .
S11 C12 1.777(9) .
S11 C1 1.846(9) .
N1 C6 1.333(10) .
N1 C2 1.357(10) .
C2 C3 1.378(12) .
C3 C4 1.349(11) .
C4 C5 1.386(11) .
C5 C6 1.370(12) .
N11 C12 1.325(11) .
N11 C16 1.339(11) .
N11 Cu1 1.999(8) 3_635
C12 C13 1.381(12) .
C13 C14 1.359(13) .
C14 C15 1.371(14) .
C15 C16 1.367(13) .

loop_
_geom_hbond_atom_site_label_D
_geom_hbond_atom_site_label_H
_geom_hbond_atom_site_label_A
_geom_hbond_distance_DH
_geom_hbond_distance_HA
_geom_hbond_distance_DA
_geom_hbond_angle_DHA
_geom_hbond_site_symmetry_A
C15 H15 Br1 0.93 2.84 3.600(11) 139.1 2_645
C13 H13 Br1 0.93 2.97 3.743(10) 141.9 4_546
C4 H4 Br2 0.93 3.07 3.703(10) 127.2 2_755
